data_1548530
loop_
_publ_author_name
'Shit, Shyamapada'
'Nandy, Madhusudan'
'Rizzoli, Corrado'
'Desplanches, C\'edric'
'Mitra, Samiran'

_publ_section_title
;
 Crystal structure, characterization and magnetic properties of a 1D
 copper(II) polymer incorporating a Schiff base with carboxylate side arm
;
_journal_issue 6
_journal_name_full 'Journal of Chemical Sciences'
_journal_page_first 913
_journal_page_last 920
_journal_paper_doi 10.1007/s12039-016-1082-4
_journal_volume 128
_journal_year 2016
_chemical_formula_moiety 'C25 H12 F6 N2 O6'
_chemical_formula_sum 'C25 H12 F6 N2 O6'
_chemical_formula_weight 550.37
_space_group_crystal_system monoclinic
_space_group_IT_number 14
_space_group_name_Hall '-P 2yn'
_symmetry_space_group_name_Hall '-P 2yn'
_symmetry_space_group_name_H-M 'P 1 21/n 1'
_atom_sites_solution_hydrogens geom
_cell_angle_alpha 90
_cell_angle_beta 96.341(10)
_cell_angle_gamma 90
_cell_formula_units_Z 4
_cell_length_a 15.802(3)
_cell_length_b 7.0481(16)
_cell_length_c 19.530(4)
_cell_measurement_reflns_used 9886
_cell_measurement_temperature 105(2)
_cell_measurement_theta_max 30.42
_cell_measurement_theta_min 2.59
_cell_volume 2161.8(8)
_computing_cell_refinement 'Bruker SAINT'
_computing_data_collection 'Bruker APEX2'
_computing_data_reduction 'Bruker SAINT'
_computing_molecular_graphics 'ORTEP-3 for Windows (Farrugia, 2012)'
_computing_publication_material 'publCIF (Westrip, 2010)'
_computing_structure_refinement 'SHELXL-2014/7 (Sheldrick, 2014)'
_computing_structure_solution 'SHELXTL Intrinsic Phasing (Sheldrick, 2014)'
_diffrn_ambient_temperature 105(2)
_diffrn_measured_fraction_theta_full 0.999
_diffrn_measured_fraction_theta_max 0.997
_diffrn_measurement_device_type
;
Bruker Kappa D8 Quest CMOS diffractometer (with an Oxford Cryosystems cryostream
cooler)
;
_diffrn_measurement_method '\f and \w scans'
_diffrn_radiation_type MoK\a
_diffrn_radiation_wavelength 0.71073
_diffrn_reflns_av_R_equivalents 0.0757
_diffrn_reflns_av_unetI/netI 0.0685
_diffrn_reflns_Laue_measured_fraction_full 0.999
_diffrn_reflns_Laue_measured_fraction_max 0.997
_diffrn_reflns_limit_h_max 22
_diffrn_reflns_limit_h_min -22
_diffrn_reflns_limit_k_max 10
_diffrn_reflns_limit_k_min 0
_diffrn_reflns_limit_l_max 27
_diffrn_reflns_limit_l_min 0
_diffrn_reflns_number 10886
_diffrn_reflns_point_group_measured_fraction_full 0.999
_diffrn_reflns_point_group_measured_fraction_max 0.997
_diffrn_reflns_theta_full 25.242
_diffrn_reflns_theta_max 30.580
_diffrn_reflns_theta_min 2.594
_diffrn_source 'I\mS microfocus tube'
_exptl_absorpt_coefficient_mu 0.155
_exptl_absorpt_correction_T_max 0.746070
_exptl_absorpt_correction_T_min 0.570009
_exptl_absorpt_correction_type multi-scan
_exptl_absorpt_process_details 'TWINABS (Sheldrick, 2002)'
_exptl_crystal_colour colourless
_exptl_crystal_density_diffrn 1.691
_exptl_crystal_description fragment
_exptl_crystal_F_000 1112
_exptl_crystal_recrystallization_method 'Re-crystallisation from solvent: THF'
_exptl_crystal_size_max 0.400
_exptl_crystal_size_mid 0.300
_exptl_crystal_size_min 0.040
_refine_diff_density_max 0.479
_refine_diff_density_min -0.343
_refine_diff_density_rms 0.088
_refine_ls_extinction_coef .
_refine_ls_extinction_method none
_refine_ls_goodness_of_fit_ref 1.025
_refine_ls_hydrogen_treatment constr
_refine_ls_matrix_type full
_refine_ls_number_parameters 353
_refine_ls_number_reflns 10886
_refine_ls_number_restraints 0
_refine_ls_restrained_S_all 1.025
_refine_ls_R_factor_all 0.0913
_refine_ls_R_factor_gt 0.0599
_refine_ls_shift/su_max 0.000
_refine_ls_shift/su_mean 0.000
_refine_ls_structure_factor_coef Fsqd
_refine_ls_weighting_details 'w=1/[\s^2^(Fo^2^)+(0.0517P)^2^+1.4080P] where P=(Fo^2^+2Fc^2^)/3'
_refine_ls_weighting_scheme calc
_refine_ls_wR_factor_gt 0.1198
_refine_ls_wR_factor_ref 0.1333
_reflns_Friedel_coverage 0.000
_reflns_Friedel_fraction_full .
_reflns_Friedel_fraction_max .
_reflns_number_gt 8064
_reflns_number_total 10886
_reflns_threshold_expression 'I > 2\s(I)'
_cod_data_source_file J-Chem-Sci-2016-128-913.cif
_cod_data_source_block revised_scd0398_twin4
_cod_original_cell_volume 2161.7(8)
_cod_original_sg_symbol_H-M 'P 21/n'
_cod_database_code 1548530
_shelx_estimated_absorpt_t_min 0.941
_shelx_estimated_absorpt_t_max 0.994

loop_
_space_group_symop_operation_xyz
'x, y, z'
'-x+1/2, y+1/2, -z+1/2'
'-x, -y, -z'
'x-1/2, -y-1/2, z-1/2'

loop_
_atom_site_label
_atom_site_type_symbol
_atom_site_fract_x
_atom_site_fract_y
_atom_site_fract_z
_atom_site_U_iso_or_equiv
_atom_site_adp_type
_atom_site_occupancy
_atom_site_site_symmetry_order
_atom_site_calc_flag
_atom_site_refinement_flags_posn
_atom_site_refinement_flags_adp
_atom_site_refinement_flags_occupancy
_atom_site_disorder_assembly
_atom_site_disorder_group
F1 F 0.23381(10) 0.2048(2) 0.51378(8) 0.0312(4) Uani 1 1 d . . . . .
F2 F 0.30378(9) 0.3961(2) 0.58506(7) 0.0281(4) Uani 1 1 d . . . . .
F3 F 0.10266(9) 0.4059(2) 0.51394(8) 0.0272(4) Uani 1 1 d . . . . .
F4 F 0.17114(10) 0.5931(2) 0.58740(7) 0.0260(3) Uani 1 1 d . . . . .
F5 F 0.11059(8) 0.6418(2) 0.41945(7) 0.0251(3) Uani 1 1 d . . . . .
F6 F 0.17141(9) 0.83939(19) 0.49376(8) 0.0257(3) Uani 1 1 d . . . . .
O1 O 0.58756(10) 0.2308(2) 0.19723(8) 0.0217(4) Uani 1 1 d . . . . .
O2 O 0.37447(11) 0.6665(3) 0.15349(9) 0.0248(4) Uani 1 1 d . . . . .
O3 O 0.36973(10) 0.3773(2) 0.45478(8) 0.0186(4) Uani 1 1 d . . . . .
O4 O 0.27534(9) 0.7462(2) 0.38912(8) 0.0173(3) Uani 1 1 d . . . . .
O5 O 0.60367(10) 0.7482(2) 0.23762(8) 0.0205(4) Uani 1 1 d . . . . .
O6 O 0.64812(10) 1.1640(2) 0.41763(8) 0.0172(3) Uani 1 1 d . . . . .
N1 N 0.46997(11) 0.4286(3) 0.19178(9) 0.0137(4) Uani 1 1 d . . . . .
N2 N 0.60096(11) 0.9474(3) 0.33234(9) 0.0121(4) Uani 1 1 d . . . . .
C1 C 0.54311(14) 0.3526(3) 0.16836(12) 0.0152(4) Uani 1 1 d . . . . .
C2 C 0.55343(15) 0.4504(3) 0.10237(11) 0.0174(5) Uani 1 1 d . . . . .
H2 H 0.5970 0.4257 0.0737 0.021 Uiso 1 1 calc R U . . .
C3 C 0.49206(15) 0.5772(3) 0.08999(12) 0.0188(5) Uani 1 1 d . . . . .
H3 H 0.4847 0.6593 0.0512 0.023 Uiso 1 1 calc R U . . .
C4 C 0.43617(15) 0.5708(3) 0.14664(11) 0.0167(5) Uani 1 1 d . . . . .
C5 C 0.44422(14) 0.3975(3) 0.25853(11) 0.0138(4) Uani 1 1 d . . . . .
C6 C 0.35964(14) 0.3596(3) 0.26556(12) 0.0168(5) Uani 1 1 d . . . . .
H6 H 0.3200 0.3411 0.2259 0.020 Uiso 1 1 calc R U . . .
C7 C 0.33280(15) 0.3486(3) 0.33101(12) 0.0171(5) Uani 1 1 d . . . . .
H7 H 0.2751 0.3226 0.3369 0.020 Uiso 1 1 calc R U . . .
C8 C 0.39263(14) 0.3767(3) 0.38694(11) 0.0150(4) Uani 1 1 d . . . . .
C9 C 0.47774(14) 0.4030(3) 0.38105(11) 0.0149(4) Uani 1 1 d . . . . .
H9 H 0.5178 0.4130 0.4209 0.018 Uiso 1 1 calc R U . . .
C10 C 0.50390(14) 0.4147(3) 0.31594(11) 0.0135(4) Uani 1 1 d . . . . .
H10 H 0.5623 0.4344 0.3105 0.016 Uiso 1 1 calc R U . . .
C11 C 0.29784(14) 0.4691(3) 0.46678(11) 0.0131(4) Uani 1 1 d . . . . .
C12 C 0.25363(15) 0.3895(3) 0.52375(12) 0.0163(5) Uani 1 1 d . . . . .
C13 C 0.17341(14) 0.5118(3) 0.52582(11) 0.0151(4) Uani 1 1 d . . . . .
C14 C 0.17759(14) 0.6619(3) 0.46889(12) 0.0148(4) Uani 1 1 d . . . . .
C15 C 0.25955(14) 0.6269(3) 0.44024(11) 0.0126(4) Uani 1 1 d . . . . .
C16 C 0.35867(13) 0.7998(3) 0.37886(11) 0.0135(4) Uani 1 1 d . . . . .
C17 C 0.42258(14) 0.8220(3) 0.43256(11) 0.0138(4) Uani 1 1 d . . . . .
H17 H 0.4116 0.8028 0.4789 0.017 Uiso 1 1 calc R U . . .
C18 C 0.50321(14) 0.8728(3) 0.41725(11) 0.0133(4) Uani 1 1 d . . . . .
H18 H 0.5486 0.8847 0.4532 0.016 Uiso 1 1 calc R U . . .
C19 C 0.51754(13) 0.9061(3) 0.34952(11) 0.0119(4) Uani 1 1 d . . . . .
C20 C 0.45165(14) 0.8937(3) 0.29674(11) 0.0133(4) Uani 1 1 d . . . . .
H20 H 0.4611 0.9240 0.2508 0.016 Uiso 1 1 calc R U . . .
C21 C 0.37166(14) 0.8365(3) 0.31157(12) 0.0146(4) Uani 1 1 d . . . . .
H21 H 0.3263 0.8228 0.2757 0.017 Uiso 1 1 calc R U . . .
C22 C 0.63709(14) 0.8651(3) 0.27685(11) 0.0145(4) Uani 1 1 d . . . . .
C23 C 0.72434(14) 0.9464(3) 0.27834(12) 0.0174(5) Uani 1 1 d . . . . .
H23 H 0.7639 0.9187 0.2465 0.021 Uiso 1 1 calc R U . . .
C24 C 0.73743(14) 1.0634(3) 0.33134(12) 0.0154(4) Uani 1 1 d . . . . .
H24 H 0.7885 1.1320 0.3441 0.018 Uiso 1 1 calc R U . . .
C25 C 0.65980(13) 1.0708(3) 0.36779(11) 0.0129(4) Uani 1 1 d . . . . .

loop_
_atom_site_aniso_label
_atom_site_aniso_U_11
_atom_site_aniso_U_22
_atom_site_aniso_U_33
_atom_site_aniso_U_23
_atom_site_aniso_U_13
_atom_site_aniso_U_12
F1 0.0423(9) 0.0104(7) 0.0447(9) 0.0018(7) 0.0215(7) -0.0015(6)
F2 0.0264(8) 0.0418(10) 0.0158(7) 0.0110(7) 0.0011(6) 0.0060(7)
F3 0.0190(7) 0.0218(8) 0.0403(9) 0.0050(7) 0.0012(6) -0.0116(6)
F4 0.0369(9) 0.0242(8) 0.0185(7) -0.0044(6) 0.0099(6) 0.0030(7)
F5 0.0129(7) 0.0365(9) 0.0248(8) 0.0068(6) -0.0020(6) 0.0010(6)
F6 0.0309(8) 0.0120(7) 0.0367(9) -0.0012(6) 0.0156(7) 0.0011(6)
O1 0.0205(9) 0.0219(9) 0.0234(9) 0.0034(7) 0.0049(7) 0.0075(7)
O2 0.0249(9) 0.0303(10) 0.0188(9) 0.0008(7) 0.0000(7) 0.0126(8)
O3 0.0180(8) 0.0245(9) 0.0139(8) 0.0055(7) 0.0048(6) 0.0092(7)
O4 0.0104(7) 0.0219(9) 0.0197(8) 0.0105(7) 0.0022(6) 0.0004(6)
O5 0.0189(8) 0.0211(9) 0.0223(8) -0.0088(7) 0.0052(6) -0.0057(7)
O6 0.0188(8) 0.0174(8) 0.0152(8) -0.0036(7) 0.0012(6) -0.0024(6)
N1 0.0136(9) 0.0156(9) 0.0116(9) -0.0010(7) 0.0004(7) 0.0017(7)
N2 0.0103(8) 0.0122(9) 0.0140(9) -0.0017(7) 0.0025(7) -0.0025(7)
C1 0.0137(10) 0.0154(11) 0.0165(11) -0.0052(9) 0.0015(8) -0.0013(9)
C2 0.0189(11) 0.0203(12) 0.0131(11) -0.0034(9) 0.0019(9) -0.0030(9)
C3 0.0240(12) 0.0200(12) 0.0121(11) 0.0000(9) 0.0003(9) -0.0001(10)
C4 0.0188(11) 0.0186(11) 0.0117(10) -0.0028(9) -0.0026(8) 0.0016(9)
C5 0.0160(11) 0.0113(10) 0.0144(11) -0.0005(8) 0.0028(8) 0.0012(8)
C6 0.0141(11) 0.0187(11) 0.0171(11) -0.0023(9) -0.0009(9) -0.0025(9)
C7 0.0144(11) 0.0173(11) 0.0199(12) -0.0012(9) 0.0038(9) -0.0006(9)
C8 0.0184(11) 0.0154(11) 0.0122(11) 0.0032(8) 0.0054(8) 0.0038(9)
C9 0.0159(11) 0.0143(10) 0.0138(10) 0.0010(9) -0.0018(8) 0.0049(9)
C10 0.0117(10) 0.0113(10) 0.0173(11) -0.0008(9) 0.0014(8) 0.0022(8)
C11 0.0142(10) 0.0140(10) 0.0114(10) 0.0004(8) 0.0035(8) 0.0001(8)
C12 0.0221(12) 0.0121(11) 0.0153(11) 0.0031(9) 0.0040(9) -0.0019(9)
C13 0.0155(11) 0.0147(10) 0.0158(11) -0.0027(9) 0.0054(8) -0.0067(9)
C14 0.0133(10) 0.0129(10) 0.0185(11) -0.0001(9) 0.0031(8) -0.0002(8)
C15 0.0125(10) 0.0131(10) 0.0124(10) 0.0022(8) 0.0026(8) -0.0023(8)
C16 0.0106(10) 0.0116(10) 0.0190(11) 0.0035(9) 0.0051(8) 0.0020(8)
C17 0.0154(11) 0.0132(10) 0.0133(10) 0.0014(8) 0.0040(8) 0.0000(8)
C18 0.0141(10) 0.0127(10) 0.0126(10) -0.0004(8) -0.0002(8) -0.0017(8)
C19 0.0111(10) 0.0091(10) 0.0159(10) 0.0000(8) 0.0032(8) 0.0002(8)
C20 0.0143(10) 0.0136(10) 0.0121(10) 0.0028(8) 0.0024(8) -0.0001(8)
C21 0.0114(10) 0.0160(11) 0.0161(11) 0.0033(9) 0.0001(8) 0.0019(9)
C22 0.0131(10) 0.0152(10) 0.0158(11) -0.0019(9) 0.0044(8) 0.0002(8)
C23 0.0128(11) 0.0183(12) 0.0218(12) -0.0016(9) 0.0048(9) -0.0012(9)
C24 0.0112(10) 0.0148(11) 0.0201(11) 0.0020(9) 0.0013(8) -0.0021(8)
C25 0.0131(10) 0.0110(10) 0.0138(10) 0.0035(8) -0.0016(8) -0.0003(8)

loop_
_atom_type_symbol
_atom_type_description
_atom_type_scat_dispersion_real
_atom_type_scat_dispersion_imag
_atom_type_scat_source
C C 0.0033 0.0016 'International Tables Vol C Tables 4.2.6.8 and 6.1.1.4'
H H 0.0000 0.0000 'International Tables Vol C Tables 4.2.6.8 and 6.1.1.4'
N N 0.0061 0.0033 'International Tables Vol C Tables 4.2.6.8 and 6.1.1.4'
O O 0.0106 0.0060 'International Tables Vol C Tables 4.2.6.8 and 6.1.1.4'
F F 0.0171 0.0103 'International Tables Vol C Tables 4.2.6.8 and 6.1.1.4'

loop_
_geom_angle_atom_site_label_1
_geom_angle_atom_site_label_2
_geom_angle_atom_site_label_3
_geom_angle
_geom_angle_site_symmetry_1
_geom_angle_site_symmetry_3
C11 O3 C8 118.18(17) . .
C15 O4 C16 121.73(17) . .
C1 N1 C4 109.88(18) . .
C1 N1 C5 124.84(19) . .
C4 N1 C5 123.92(18) . .
C25 N2 C22 109.51(17) . .
C25 N2 C19 126.25(18) . .
C22 N2 C19 124.23(18) . .
O1 C1 N1 125.4(2) . .
O1 C1 C2 128.3(2) . .
N1 C1 C2 106.30(19) . .
C3 C2 C1 108.9(2) . .
C3 C2 H2 125.6 . .
C1 C2 H2 125.6 . .
C2 C3 C4 109.1(2) . .
C2 C3 H3 125.5 . .
C4 C3 H3 125.5 . .
O2 C4 N1 126.0(2) . .
O2 C4 C3 128.2(2) . .
N1 C4 C3 105.83(19) . .
C6 C5 C10 120.9(2) . .
C6 C5 N1 119.8(2) . .
C10 C5 N1 119.2(2) . .
C5 C6 C7 119.8(2) . .
C5 C6 H6 120.1 . .
C7 C6 H6 120.1 . .
C8 C7 C6 117.9(2) . .
C8 C7 H7 121.1 . .
C6 C7 H7 121.1 . .
C9 C8 C7 123.0(2) . .
C9 C8 O3 115.64(19) . .
C7 C8 O3 121.3(2) . .
C8 C9 C10 118.7(2) . .
C8 C9 H9 120.7 . .
C10 C9 H9 120.7 . .
C9 C10 C5 119.5(2) . .
C9 C10 H10 120.3 . .
C5 C10 H10 120.3 . .
C15 C11 O3 133.0(2) . .
C15 C11 C12 111.87(19) . .
O3 C11 C12 115.00(18) . .
F1 C12 F2 105.27(18) . .
F1 C12 C11 112.15(19) . .
F2 C12 C11 111.66(19) . .
F1 C12 C13 111.48(19) . .
F2 C12 C13 111.05(19) . .
C11 C12 C13 105.36(18) . .
F4 C13 F3 106.82(18) . .
F4 C13 C12 111.61(19) . .
F3 C13 C12 110.92(18) . .
F4 C13 C14 111.24(18) . .
F3 C13 C14 110.98(18) . .
C12 C13 C14 105.35(17) . .
F6 C14 F5 105.70(18) . .
F6 C14 C15 112.94(18) . .
F5 C14 C15 110.96(18) . .
F6 C14 C13 111.48(18) . .
F5 C14 C13 110.42(18) . .
C15 C14 C13 105.43(18) . .
C11 C15 O4 133.6(2) . .
C11 C15 C14 111.48(19) . .
O4 C15 C14 114.52(19) . .
C21 C16 C17 122.0(2) . .
C21 C16 O4 115.30(19) . .
C17 C16 O4 122.67(19) . .
C16 C17 C18 118.5(2) . .
C16 C17 H17 120.8 . .
C18 C17 H17 120.8 . .
C19 C18 C17 120.0(2) . .
C19 C18 H18 120.0 . .
C17 C18 H18 120.0 . .
C20 C19 C18 120.7(2) . .
C20 C19 N2 118.46(19) . .
C18 C19 N2 120.78(19) . .
C19 C20 C21 119.4(2) . .
C19 C20 H20 120.3 . .
C21 C20 H20 120.3 . .
C16 C21 C20 119.3(2) . .
C16 C21 H21 120.4 . .
C20 C21 H21 120.4 . .
O5 C22 N2 125.8(2) . .
O5 C22 C23 127.9(2) . .
N2 C22 C23 106.27(18) . .
C24 C23 C22 108.6(2) . .
C24 C23 H23 125.7 . .
C22 C23 H23 125.7 . .
C23 C24 C25 109.3(2) . .
C23 C24 H24 125.3 . .
C25 C24 H24 125.3 . .
O6 C25 N2 125.9(2) . .
O6 C25 C24 127.9(2) . .
N2 C25 C24 106.23(18) . .

loop_
_geom_bond_atom_site_label_1
_geom_bond_atom_site_label_2
_geom_bond_distance
_geom_bond_site_symmetry_2
F1 C12 1.348(3) .
F2 C12 1.362(3) .
F3 C13 1.343(2) .
F4 C13 1.336(3) .
F5 C14 1.359(3) .
F6 C14 1.349(3) .
O1 C1 1.209(3) .
O2 C4 1.205(3) .
O3 C11 1.350(3) .
O3 C8 1.412(3) .
O4 C15 1.349(3) .
O4 C16 1.405(3) .
O5 C22 1.206(3) .
O6 C25 1.205(3) .
N1 C1 1.396(3) .
N1 C4 1.401(3) .
N1 C5 1.425(3) .
N2 C25 1.400(3) .
N2 C22 1.405(3) .
N2 C19 1.426(3) .
C1 C2 1.486(3) .
C2 C3 1.322(3) .
C2 H2 0.9500 .
C3 C4 1.491(3) .
C3 H3 0.9500 .
C5 C6 1.385(3) .
C5 C10 1.388(3) .
C6 C7 1.393(3) .
C6 H6 0.9500 .
C7 C8 1.378(3) .
C7 H7 0.9500 .
C8 C9 1.375(3) .
C9 C10 1.382(3) .
C9 H9 0.9500 .
C10 H10 0.9500 .
C11 C15 1.343(3) .
C11 C12 1.487(3) .
C12 C13 1.537(3) .
C13 C14 1.541(3) .
C14 C15 1.487(3) .
C16 C21 1.377(3) .
C16 C17 1.382(3) .
C17 C18 1.387(3) .
C17 H17 0.9500 .
C18 C19 1.387(3) .
C18 H18 0.9500 .
C19 C20 1.385(3) .
C20 C21 1.387(3) .
C20 H20 0.9500 .
C21 H21 0.9500 .
C22 C23 1.490(3) .
C23 C24 1.322(3) .
C23 H23 0.9500 .
C24 C25 1.486(3) .
C24 H24 0.9500 .

loop_
_geom_torsion_atom_site_label_1
_geom_torsion_atom_site_label_2
_geom_torsion_atom_site_label_3
_geom_torsion_atom_site_label_4
_geom_torsion
_geom_torsion_site_symmetry_1
_geom_torsion_site_symmetry_2
_geom_torsion_site_symmetry_3
_geom_torsion_site_symmetry_4
C4 N1 C1 O1 178.1(2) . . . .
C5 N1 C1 O1 11.0(4) . . . .
C4 N1 C1 C2 -2.2(2) . . . .
C5 N1 C1 C2 -169.35(19) . . . .
O1 C1 C2 C3 -178.6(2) . . . .
N1 C1 C2 C3 1.8(3) . . . .
C1 C2 C3 C4 -0.6(3) . . . .
C1 N1 C4 O2 -178.1(2) . . . .
C5 N1 C4 O2 -10.8(4) . . . .
C1 N1 C4 C3 1.9(2) . . . .
C5 N1 C4 C3 169.13(19) . . . .
C2 C3 C4 O2 179.2(2) . . . .
C2 C3 C4 N1 -0.7(3) . . . .
C1 N1 C5 C6 -136.6(2) . . . .
C4 N1 C5 C6 58.0(3) . . . .
C1 N1 C5 C10 46.4(3) . . . .
C4 N1 C5 C10 -119.0(2) . . . .
C10 C5 C6 C7 3.5(3) . . . .
N1 C5 C6 C7 -173.4(2) . . . .
C5 C6 C7 C8 0.1(3) . . . .
C6 C7 C8 C9 -4.1(3) . . . .
C6 C7 C8 O3 176.8(2) . . . .
C11 O3 C8 C9 138.5(2) . . . .
C11 O3 C8 C7 -42.4(3) . . . .
C7 C8 C9 C10 4.5(3) . . . .
O3 C8 C9 C10 -176.41(19) . . . .
C8 C9 C10 C5 -0.7(3) . . . .
C6 C5 C10 C9 -3.2(3) . . . .
N1 C5 C10 C9 173.74(19) . . . .
C8 O3 C11 C15 -34.6(4) . . . .
C8 O3 C11 C12 149.99(19) . . . .
C15 C11 C12 F1 126.9(2) . . . .
O3 C11 C12 F1 -56.7(3) . . . .
C15 C11 C12 F2 -115.2(2) . . . .
O3 C11 C12 F2 61.2(3) . . . .
C15 C11 C12 C13 5.5(3) . . . .
O3 C11 C12 C13 -178.17(18) . . . .
F1 C12 C13 F4 116.1(2) . . . .
F2 C12 C13 F4 -1.0(3) . . . .
C11 C12 C13 F4 -122.02(19) . . . .
F1 C12 C13 F3 -2.9(3) . . . .
F2 C12 C13 F3 -119.9(2) . . . .
C11 C12 C13 F3 118.99(19) . . . .
F1 C12 C13 C14 -123.05(19) . . . .
F2 C12 C13 C14 119.90(19) . . . .
C11 C12 C13 C14 -1.2(2) . . . .
F4 C13 C14 F6 -4.7(3) . . . .
F3 C13 C14 F6 114.1(2) . . . .
C12 C13 C14 F6 -125.81(19) . . . .
F4 C13 C14 F5 -121.89(19) . . . .
F3 C13 C14 F5 -3.1(3) . . . .
C12 C13 C14 F5 117.01(19) . . . .
F4 C13 C14 C15 118.2(2) . . . .
F3 C13 C14 C15 -123.03(19) . . . .
C12 C13 C14 C15 -2.9(2) . . . .
O3 C11 C15 O4 4.7(4) . . . .
C12 C11 C15 O4 -179.8(2) . . . .
O3 C11 C15 C14 176.8(2) . . . .
C12 C11 C15 C14 -7.7(3) . . . .
C16 O4 C15 C11 -39.7(4) . . . .
C16 O4 C15 C14 148.4(2) . . . .
F6 C14 C15 C11 128.5(2) . . . .
F5 C14 C15 C11 -113.0(2) . . . .
C13 C14 C15 C11 6.6(2) . . . .
F6 C14 C15 O4 -57.8(3) . . . .
F5 C14 C15 O4 60.7(2) . . . .
C13 C14 C15 O4 -179.76(18) . . . .
C15 O4 C16 C21 148.8(2) . . . .
C15 O4 C16 C17 -33.7(3) . . . .
C21 C16 C17 C18 -3.5(3) . . . .
O4 C16 C17 C18 179.1(2) . . . .
C16 C17 C18 C19 2.1(3) . . . .
C17 C18 C19 C20 1.5(3) . . . .
C17 C18 C19 N2 -176.2(2) . . . .
C25 N2 C19 C20 138.3(2) . . . .
C22 N2 C19 C20 -42.9(3) . . . .
C25 N2 C19 C18 -43.9(3) . . . .
C22 N2 C19 C18 134.9(2) . . . .
C18 C19 C20 C21 -3.7(3) . . . .
N2 C19 C20 C21 174.1(2) . . . .
C17 C16 C21 C20 1.3(3) . . . .
O4 C16 C21 C20 178.9(2) . . . .
C19 C20 C21 C16 2.3(3) . . . .
C25 N2 C22 O5 177.6(2) . . . .
C19 N2 C22 O5 -1.3(3) . . . .
C25 N2 C22 C23 -0.6(2) . . . .
C19 N2 C22 C23 -179.50(19) . . . .
O5 C22 C23 C24 -177.1(2) . . . .
N2 C22 C23 C24 1.0(3) . . . .
C22 C23 C24 C25 -1.0(3) . . . .
C22 N2 C25 O6 179.6(2) . . . .
C19 N2 C25 O6 -1.5(3) . . . .
C22 N2 C25 C24 0.0(2) . . . .
C19 N2 C25 C24 178.89(19) . . . .
C23 C24 C25 O6 -178.9(2) . . . .
C23 C24 C25 N2 0.7(2) . . . .
